data_2014763
loop_
_publ_author_name
'Guang-Sheng Guo'
'Yong-Ge Wei'
'Jing Li'
'Ying Wang'
'Hong-You Guo'

_publ_section_title
;
 A new layered zinc phosphate templated by protonated isonicotinate,
 [Zn~2~(C~6~H~5~NO~2~)~2~(HPO~4~)~2~]
;
_journal_issue 2
_journal_name_full 'Acta Crystallographica Section C'
_journal_page_first m87
_journal_page_last m89
_journal_paper_doi 10.1107/S0108270104031671
_journal_volume 61
_journal_year 2005
_chemical_formula_iupac '[Zn2 (C6 H5 N1 O2)2 (H P O4)2]'
_chemical_formula_moiety '(C6 H6 N1 O6 P Zn)2'
_chemical_formula_sum 'C12 H12 N2 O12 P2 Zn2'
_chemical_formula_weight 568.92
_chemical_name_systematic
;
Poly[bis[(pyridine-4-carboxylato)zinc(II)]-di-\m~3~-phosphato]
;
_space_group_IT_number 14
_symmetry_cell_setting monoclinic
_symmetry_space_group_name_Hall '-P 2ybc'
_symmetry_space_group_name_H-M 'P 1 21/c 1'
_atom_sites_solution_hydrogens difmap
_atom_sites_solution_primary direct
_atom_sites_solution_secondary difmap
_audit_creation_method SHELXL-97
_cell_angle_alpha 90.00
_cell_angle_beta 97.46(3)
_cell_angle_gamma 90.00
_cell_formula_units_Z 4
_cell_length_a 20.560(4)
_cell_length_b 8.5138(17)
_cell_length_c 10.387(2)
_cell_measurement_reflns_used 4415
_cell_measurement_temperature 292(2)
_cell_measurement_theta_max 31.858
_cell_measurement_theta_min 2.593
_cell_volume 1802.8(6)
_computing_cell_refinement
;
SMART
;
_computing_data_collection
;
SMART (Bruker, 1997--2000)
;
_computing_data_reduction 'SAINT (Siemens, 1995)'
_computing_molecular_graphics
;
XP (Siemens 1990)
;
_computing_publication_material
;
SHELXL97
;
_computing_structure_refinement 'SHELXL97 (Sheldrick, 1997)'
_computing_structure_solution 'SHELXS97 (Sheldrick, 1997)'
_diffrn_ambient_temperature 292(2)
_diffrn_detector_area_resol_mean '15X15 microns'
_diffrn_measured_fraction_theta_full 0.958
_diffrn_measured_fraction_theta_max 0.958
_diffrn_measurement_device_type 'Bruker SMART CCD area-detector'
_diffrn_measurement_method '\f and \w scans'
_diffrn_radiation_monochromator graphite
_diffrn_radiation_source 'fine-focus sealed tube'
_diffrn_radiation_type MoK\a
_diffrn_radiation_wavelength 0.71073
_diffrn_reflns_av_R_equivalents 0.0330
_diffrn_reflns_av_sigmaI/netI 0.0458
_diffrn_reflns_limit_h_max 27
_diffrn_reflns_limit_h_min -31
_diffrn_reflns_limit_k_max 10
_diffrn_reflns_limit_k_min -13
_diffrn_reflns_limit_l_max 15
_diffrn_reflns_limit_l_min -14
_diffrn_reflns_number 17073
_diffrn_reflns_theta_full 33.49
_diffrn_reflns_theta_max 33.49
_diffrn_reflns_theta_min 2.00
_exptl_absorpt_coefficient_mu 2.910
_exptl_absorpt_correction_T_max 0.6460
_exptl_absorpt_correction_T_min 0.5640
_exptl_absorpt_correction_type empirical
_exptl_absorpt_process_details '(SADABS; Sheldrick 1996)'
_exptl_crystal_colour colourless
_exptl_crystal_density_diffrn 2.096
_exptl_crystal_density_method 'not measured'
_exptl_crystal_description block
_exptl_crystal_F_000 1136
_exptl_crystal_size_max 0.20
_exptl_crystal_size_mid 0.20
_exptl_crystal_size_min 0.15
_refine_diff_density_max 0.837
_refine_diff_density_min -0.413
_refine_ls_extinction_method none
_refine_ls_goodness_of_fit_ref 1.020
_refine_ls_hydrogen_treatment constr
_refine_ls_matrix_type full
_refine_ls_number_parameters 271
_refine_ls_number_reflns 6748
_refine_ls_number_restraints 0
_refine_ls_restrained_S_all 1.020
_refine_ls_R_factor_all 0.0528
_refine_ls_R_factor_gt 0.0395
_refine_ls_shift/su_max 0.001
_refine_ls_shift/su_mean 0.000
_refine_ls_structure_factor_coef Fsqd
_refine_ls_weighting_details 'calc w=1/[\s^2^(Fo^2^)+(0.0485P)^2^] where P=(Fo^2^+2Fc^2^)/3'
_refine_ls_weighting_scheme calc
_refine_ls_wR_factor_gt 0.0913
_refine_ls_wR_factor_ref 0.0969
_reflns_number_gt 5343
_reflns_number_total 6748
_reflns_threshold_expression I>2\s(I)
_cod_data_source_file ta1477.cif
_cod_data_source_block I
_cod_original_sg_symbol_H-M 'P 21/c'
_cod_database_code 2014763
_cod_database_fobs_code 2014763

loop_
_symmetry_equiv_pos_as_xyz
'x, y, z'
'-x, y+1/2, -z+1/2'
'-x, -y, -z'
'x, -y-1/2, z-1/2'

loop_
_atom_site_label
_atom_site_fract_x
_atom_site_fract_y
_atom_site_fract_z
_atom_site_U_iso_or_equiv
_atom_site_adp_type
_atom_site_calc_flag
_atom_site_refinement_flags
_atom_site_occupancy
_atom_site_disorder_assembly
_atom_site_disorder_group
_atom_site_type_symbol
Zn1 0.060200(11) 0.41855(3) 0.34836(2) 0.01953(7) Uani d . 1 . . Zn
Zn2 0.435373(11) 0.69146(3) 0.07294(2) 0.01955(7) Uani d . 1 . . Zn
P1 -0.02186(3) 0.70972(6) 0.39118(5) 0.01833(10) Uani d . 1 . . P
P2 0.52407(2) 0.40639(6) 0.18276(5) 0.01830(10) Uani d . 1 . . P
O1 0.34028(7) 0.7064(2) 0.07722(19) 0.0344(4) Uani d . 1 . . O
O2 0.31375(10) 0.5333(3) -0.0817(3) 0.0645(8) Uani d . 1 . . O
O3 0.15645(8) 0.4049(2) 0.3655(2) 0.0413(5) Uani d . 1 . . O
O4 0.19065(9) 0.3779(3) 0.5782(2) 0.0481(5) Uani d . 1 . . O
O6 0.04142(7) 0.63901(19) 0.35893(17) 0.0266(3) Uani d . 1 . . O
O8 0.45938(7) 0.48255(19) 0.13070(16) 0.0250(3) Uani d . 1 . . O
O11 -0.07813(8) 0.59388(19) 0.33297(18) 0.0310(4) Uani d . 1 . . O
H1O -0.1141 0.6178 0.3603 0.037 Uiso d . 1 . . H
O12 0.57966(7) 0.53603(19) 0.18968(17) 0.0270(3) Uani d . 1 . . O
H2O 0.6107 0.5067 0.1487 0.032 Uiso d . 1 . . H
N1 0.10409(9) 0.6353(3) 0.0813(2) 0.0365(5) Uani d . 1 . . N
H1N 0.0642 0.6365 0.0978 0.044 Uiso calc R 1 . . H
N2 0.39507(9) 0.3894(2) 0.3794(2) 0.0299(4) Uani d . 1 . . N
H2N 0.4349 0.3894 0.3623 0.036 Uiso calc R 1 . . H
C1 0.22999(10) 0.6299(3) 0.0309(2) 0.0279(5) Uani d . 1 . . C
C2 0.18270(11) 0.5379(3) -0.0416(3) 0.0337(5) Uani d . 1 . . C
H2 0.1940 0.4737 -0.1077 0.040 Uiso calc R 1 . . H
C3 0.11913(11) 0.5430(3) -0.0141(3) 0.0375(6) Uani d . 1 . . C
H3 0.0869 0.4824 -0.0617 0.045 Uiso calc R 1 . . H
C4 0.14772(12) 0.7257(4) 0.1523(3) 0.0403(6) Uani d . 1 . . C
H4 0.1349 0.7891 0.2174 0.048 Uiso calc R 1 . . H
C5 0.21197(11) 0.7246(3) 0.1286(3) 0.0356(6) Uani d . 1 . . C
H5 0.2430 0.7869 0.1778 0.043 Uiso calc R 1 . . H
C6 0.30083(11) 0.6217(3) 0.0039(3) 0.0325(5) Uani d . 1 . . C
C7 0.26933(10) 0.3911(3) 0.4331(2) 0.0249(4) Uani d . 1 . . C
C8 0.32127(11) 0.4059(3) 0.5320(3) 0.0308(5) Uani d . 1 . . C
H8 0.3135 0.4175 0.6177 0.037 Uiso calc R 1 . . H
C9 0.38429(11) 0.4029(3) 0.5018(3) 0.0335(5) Uani d . 1 . . C
H9 0.4195 0.4105 0.5675 0.040 Uiso calc R 1 . . H
C10 0.34640(11) 0.3756(3) 0.2816(3) 0.0333(5) Uani d . 1 . . C
H10 0.3559 0.3668 0.1967 0.040 Uiso calc R 1 . . H
C11 0.28256(11) 0.3745(3) 0.3062(3) 0.0320(5) Uani d . 1 . . C
H11 0.2485 0.3627 0.2386 0.038 Uiso calc R 1 . . H
C12 0.19919(11) 0.3916(3) 0.4632(3) 0.0290(5) Uani d . 1 . . C
O5 -0.03256(8) 0.87138(18) 0.33143(16) 0.0274(3) Uani d . 1 . . O
O7 -0.02299(7) 0.72513(18) 0.53739(15) 0.0240(3) Uani d . 1 . . O
O9 0.51956(7) 0.35507(18) 0.32299(15) 0.0228(3) Uani d . 1 . . O
O10 0.54235(8) 0.27031(18) 0.10061(15) 0.0248(3) Uani d . 1 . . O

loop_
_atom_site_aniso_label
_atom_site_aniso_U_11
_atom_site_aniso_U_22
_atom_site_aniso_U_33
_atom_site_aniso_U_12
_atom_site_aniso_U_13
_atom_site_aniso_U_23
Zn1 0.01798(11) 0.02530(13) 0.01586(12) 0.00091(8) 0.00427(9) 0.00038(8)
Zn2 0.01591(11) 0.02595(13) 0.01677(12) -0.00076(8) 0.00198(8) -0.00141(9)
P1 0.0192(2) 0.0209(2) 0.0156(2) 0.00032(18) 0.00509(18) -0.00047(18)
P2 0.0174(2) 0.0245(3) 0.0132(2) 0.00088(18) 0.00266(18) 0.00170(18)
O1 0.0161(7) 0.0441(10) 0.0431(11) -0.0007(7) 0.0036(7) -0.0052(8)
O2 0.0284(10) 0.0802(16) 0.089(2) -0.0124(10) 0.0245(11) -0.0482(15)
O3 0.0163(7) 0.0692(14) 0.0385(11) 0.0056(8) 0.0042(7) 0.0050(9)
O4 0.0223(8) 0.0885(16) 0.0357(12) -0.0027(10) 0.0122(8) 0.0010(11)
O6 0.0214(7) 0.0261(8) 0.0344(10) -0.0004(6) 0.0110(6) -0.0036(6)
O8 0.0197(7) 0.0307(8) 0.0240(8) 0.0036(6) -0.0001(6) 0.0065(6)
O11 0.0239(8) 0.0383(10) 0.0321(10) -0.0061(7) 0.0079(7) -0.0126(7)
O12 0.0236(7) 0.0304(8) 0.0286(9) -0.0061(6) 0.0099(6) -0.0043(6)
N1 0.0152(8) 0.0512(13) 0.0440(14) 0.0002(8) 0.0073(8) 0.0147(10)
N2 0.0174(8) 0.0377(11) 0.0361(12) -0.0011(7) 0.0088(8) -0.0023(9)
C1 0.0164(9) 0.0320(11) 0.0358(14) 0.0003(8) 0.0054(9) 0.0024(9)
C2 0.0225(10) 0.0366(13) 0.0417(15) -0.0018(9) 0.0035(10) -0.0025(11)
C3 0.0217(11) 0.0429(14) 0.0472(17) -0.0072(10) 0.0015(10) 0.0067(12)
C4 0.0272(12) 0.0511(17) 0.0452(17) 0.0048(11) 0.0142(11) -0.0020(13)
C5 0.0222(11) 0.0434(15) 0.0424(16) -0.0004(10) 0.0084(10) -0.0050(11)
C6 0.0180(9) 0.0370(13) 0.0437(16) 0.0010(9) 0.0080(9) -0.0016(11)
C7 0.0162(9) 0.0291(11) 0.0298(12) 0.0013(8) 0.0048(8) 0.0008(8)
C8 0.0223(10) 0.0456(14) 0.0255(12) -0.0008(9) 0.0062(9) -0.0050(10)
C9 0.0192(10) 0.0480(15) 0.0323(14) -0.0029(9) 0.0000(9) -0.0066(11)
C10 0.0265(11) 0.0466(14) 0.0282(13) 0.0007(10) 0.0089(9) -0.0009(10)
C11 0.0195(10) 0.0484(14) 0.0278(13) -0.0002(9) 0.0023(9) 0.0028(10)
C12 0.0190(9) 0.0350(12) 0.0340(13) -0.0003(8) 0.0066(9) -0.0024(10)
O5 0.0413(9) 0.0240(8) 0.0175(8) 0.0057(7) 0.0063(7) 0.0022(6)
O7 0.0274(7) 0.0300(8) 0.0149(7) -0.0016(6) 0.0046(6) 0.0018(6)
O9 0.0210(7) 0.0326(8) 0.0156(7) 0.0046(6) 0.0051(6) 0.0045(6)
O10 0.0315(8) 0.0266(8) 0.0176(8) 0.0020(6) 0.0075(6) -0.0001(6)

loop_
_atom_type_symbol
_atom_type_description
_atom_type_scat_dispersion_real
_atom_type_scat_dispersion_imag
_atom_type_scat_source
C C 0.0033 0.0016 'International Tables Vol C Tables 4.2.6.8 and 6.1.1.4'
H H 0.0000 0.0000 'International Tables Vol C Tables 4.2.6.8 and 6.1.1.4'
N N 0.0061 0.0033 'International Tables Vol C Tables 4.2.6.8 and 6.1.1.4'
O O 0.0106 0.0060 'International Tables Vol C Tables 4.2.6.8 and 6.1.1.4'
P P 0.1023 0.0942 'International Tables Vol C Tables 4.2.6.8 and 6.1.1.4'
Zn Zn 0.2839 1.4301 'International Tables Vol C Tables 4.2.6.8 and 6.1.1.4'

loop_
_geom_angle_atom_site_label_1
_geom_angle_atom_site_label_2
_geom_angle_atom_site_label_3
_geom_angle_site_symmetry_1
_geom_angle_site_symmetry_3
_geom_angle
O6 Zn1 O5 . 2_545 102.90(7)
O6 Zn1 O7 . 3_566 119.02(7)
O5 Zn1 O7 2_545 3_566 111.97(7)
O6 Zn1 O3 . . 105.05(8)
O5 Zn1 O3 2_545 . 104.05(8)
O7 Zn1 O3 3_566 . 112.40(8)
O8 Zn2 O9 . 2_655 114.15(7)
O8 Zn2 O10 . 3_665 111.27(7)
O9 Zn2 O10 2_655 3_665 104.20(7)
O8 Zn2 O1 . . 105.59(7)
O9 Zn2 O1 2_655 . 110.38(7)
O10 Zn2 O1 3_665 . 111.40(8)
O6 P1 O5 . . 110.79(10)
O6 P1 O7 . . 112.30(10)
O5 P1 O7 . . 108.02(9)
O6 P1 O11 . . 105.99(9)
O5 P1 O11 . . 110.52(10)
O7 P1 O11 . . 109.23(10)
O10 P2 O8 . . 113.38(9)
O10 P2 O9 . . 111.52(9)
O8 P2 O9 . . 107.58(9)
O10 P2 O12 . . 109.16(9)
O8 P2 O12 . . 108.23(9)
O9 P2 O12 . . 106.71(9)
C6 O1 Zn2 . . 120.79(16)
C12 O3 Zn1 . . 131.88(18)
P1 O6 Zn1 . . 125.95(10)
P2 O8 Zn2 . . 133.30(10)
P1 O11 H1O . . 110.4
P2 O12 H2O . . 110.9
C4 N1 C3 . . 123.3(2)
C4 N1 H1N . . 118.4
C3 N1 H1N . . 118.4
C9 N2 C10 . . 122.4(2)
C9 N2 H2N . . 118.8
C10 N2 H2N . . 118.8
C5 C1 C2 . . 119.4(2)
C5 C1 C6 . . 121.1(2)
C2 C1 C6 . . 119.5(2)
C3 C2 C1 . . 119.1(3)
C3 C2 H2 . . 120.4
C1 C2 H2 . . 120.4
N1 C3 C2 . . 119.5(2)
N1 C3 H3 . . 120.3
C2 C3 H3 . . 120.3
N1 C4 C5 . . 119.4(3)
N1 C4 H4 . . 120.3
C5 C4 H4 . . 120.3
C4 C5 C1 . . 119.3(2)
C4 C5 H5 . . 120.3
C1 C5 H5 . . 120.3
O2 C6 O1 . . 127.4(2)
O2 C6 C1 . . 117.9(2)
O1 C6 C1 . . 114.7(2)
C11 C7 C8 . . 119.0(2)
C11 C7 C12 . . 120.4(2)
C8 C7 C12 . . 120.5(2)
C9 C8 C7 . . 119.2(2)
C9 C8 H8 . . 120.4
C7 C8 H8 . . 120.4
N2 C9 C8 . . 120.1(2)
N2 C9 H9 . . 119.9
C8 C9 H9 . . 119.9
N2 C10 C11 . . 120.0(2)
N2 C10 H10 . . 120.0
C11 C10 H10 . . 120.0
C10 C11 C7 . . 119.2(2)
C10 C11 H11 . . 120.4
C7 C11 H11 . . 120.4
O4 C12 O3 . . 128.0(2)
O4 C12 C7 . . 117.3(2)
O3 C12 C7 . . 114.7(2)
P1 O5 Zn1 . 2 126.65(10)
P1 O7 Zn1 . 3_566 127.97(10)
P2 O9 Zn2 . 2_645 130.89(9)
P2 O10 Zn2 . 3_665 119.99(9)

loop_
_geom_bond_atom_site_label_1
_geom_bond_atom_site_label_2
_geom_bond_site_symmetry_2
_geom_bond_distance
_geom_bond_publ_flag
Zn1 O6 . 1.9222(16) ?
Zn1 O5 2_545 1.9226(17) ?
Zn1 O7 3_566 1.9303(16) ?
Zn1 O3 . 1.9671(17) ?
Zn2 O8 . 1.9210(16) ?
Zn2 O9 2_655 1.9255(15) ?
Zn2 O10 3_665 1.9442(16) ?
Zn2 O1 . 1.9656(16) ?
P1 O6 . 1.5103(16) ?
P1 O5 . 1.5140(16) ?
P1 O7 . 1.5275(16) ?
P1 O11 . 1.5796(16) ?
P2 O10 . 1.5149(16) ?
P2 O8 . 1.5150(15) ?
P2 O9 . 1.5350(16) ?
P2 O12 . 1.5837(16) ?
O1 C6 . 1.264(3) ?
O2 C6 . 1.220(3) ?
O3 C12 . 1.258(3) ?
O4 C12 . 1.236(3) ?
O11 H1O . 0.8504 ?
O12 H2O . 0.8495 ?
N1 C4 . 1.330(4) ?
N1 C3 . 1.332(4) ?
N1 H1N . 0.8600 ?
N2 C9 . 1.323(3) ?
N2 C10 . 1.336(3) ?
N2 H2N . 0.8600 ?
C1 C5 . 1.384(4) ?
C1 C2 . 1.392(3) ?
C1 C6 . 1.520(3) ?
C2 C3 . 1.374(3) ?
C2 H2 . 0.9300 ?
C3 H3 . 0.9300 ?
C4 C5 . 1.375(3) ?
C4 H4 . 0.9300 ?
C5 H5 . 0.9300 ?
C7 C11 . 1.388(3) ?
C7 C8 . 1.388(3) ?
C7 C12 . 1.515(3) ?
C8 C9 . 1.372(3) ?
C8 H8 . 0.9300 ?
C9 H9 . 0.9300 ?
C10 C11 . 1.369(3) ?
C10 H10 . 0.9300 ?
C11 H11 . 0.9300 ?
O5 Zn1 2 1.9226(17) ?
O7 Zn1 3_566 1.9303(16) ?
O9 Zn2 2_645 1.9255(15) ?
O10 Zn2 3_665 1.9442(16) ?

loop_
_geom_hbond_atom_site_label_D
_geom_hbond_atom_site_label_H
_geom_hbond_atom_site_label_A
_geom_hbond_site_symmetry_A
_geom_hbond_distance_DH
_geom_hbond_distance_HA
_geom_hbond_distance_DA
_geom_hbond_angle_DHA
O11 H1O O4 3_566 0.85 1.77 2.610(2) 167.3
O12 H2O O2 3_665 0.85 1.81 2.655(3) 169.6
N2 H2N O8 . 0.86 2.64 3.153(3) 119.2

loop_
_geom_torsion_atom_site_label_1
_geom_torsion_atom_site_label_2
_geom_torsion_atom_site_label_3
_geom_torsion_atom_site_label_4
_geom_torsion_site_symmetry_1
_geom_torsion_site_symmetry_4
_geom_torsion
O8 Zn2 O1 C6 . . -64.3(2)
O9 Zn2 O1 C6 2_655 . 171.9(2)
O10 Zn2 O1 C6 3_665 . 56.6(2)
O6 Zn1 O3 C12 . . 89.4(2)
O5 Zn1 O3 C12 2_545 . -162.8(2)
O7 Zn1 O3 C12 3_566 . -41.4(3)
O5 P1 O6 Zn1 . . -153.17(12)
O7 P1 O6 Zn1 . . 85.94(14)
O11 P1 O6 Zn1 . . -33.25(16)
O5 Zn1 O6 P1 2_545 . 90.95(14)
O7 Zn1 O6 P1 3_566 . -33.51(16)
O3 Zn1 O6 P1 . . -160.42(13)
O10 P2 O8 Zn2 . . -119.85(14)
O9 P2 O8 Zn2 . . 116.36(14)
O12 P2 O8 Zn2 . . 1.40(17)
O9 Zn2 O8 P2 2_655 . -40.16(16)
O10 Zn2 O8 P2 3_665 . 77.42(15)
O1 Zn2 O8 P2 . . -161.58(13)
C5 C1 C2 C3 . . -0.1(4)
C6 C1 C2 C3 . . 178.3(2)
C4 N1 C3 C2 . . 0.6(4)
C1 C2 C3 N1 . . -0.2(4)
C3 N1 C4 C5 . . -0.6(4)
N1 C4 C5 C1 . . 0.3(4)
C2 C1 C5 C4 . . 0.1(4)
C6 C1 C5 C4 . . -178.3(3)
Zn2 O1 C6 O2 . . -5.9(4)
Zn2 O1 C6 C1 . . 172.05(16)
C5 C1 C6 O2 . . 178.4(3)
C2 C1 C6 O2 . . 0.0(4)
C5 C1 C6 O1 . . 0.3(4)
C2 C1 C6 O1 . . -178.1(2)
C11 C7 C8 C9 . . -0.3(4)
C12 C7 C8 C9 . . 179.2(2)
C10 N2 C9 C8 . . -1.1(4)
C7 C8 C9 N2 . . 1.3(4)
C9 N2 C10 C11 . . -0.3(4)
N2 C10 C11 C7 . . 1.4(4)
C8 C7 C11 C10 . . -1.1(4)
C12 C7 C11 C10 . . 179.5(2)
Zn1 O3 C12 O4 . . 2.8(4)
Zn1 O3 C12 C7 . . -177.88(16)
C11 C7 C12 O4 . . 167.1(2)
C8 C7 C12 O4 . . -12.3(4)
C11 C7 C12 O3 . . -12.3(3)
C8 C7 C12 O3 . . 168.3(2)
O6 P1 O5 Zn1 . 2 75.36(15)
O7 P1 O5 Zn1 . 2 -161.25(11)
O11 P1 O5 Zn1 . 2 -41.81(15)
O6 P1 O7 Zn1 . 3_566 -95.66(13)
O5 P1 O7 Zn1 . 3_566 141.87(12)
O11 P1 O7 Zn1 . 3_566 21.62(15)
O10 P2 O9 Zn2 . 2_645 29.23(16)
O8 P2 O9 Zn2 . 2_645 154.15(11)
O12 P2 O9 Zn2 . 2_645 -89.89(14)
O8 P2 O10 Zn2 . 3_665 67.88(13)
O9 P2 O10 Zn2 . 3_665 -170.51(9)
O12 P2 O10 Zn2 . 3_665 -52.85(13)
